data_7151861
loop_
_publ_author_name
'Macabeo, Allan Patrick G.'
'Kreuzer, Andreas'
'Reiser, Oliver'

_publ_section_title
;
 Stereoselective routes to aryl substituted \g-butyrolactones and their
 application towards the synthesis of highly oxidised
 furanocembranoids.
;
_journal_issue 9
_journal_name_full 'Organic &amp; biomolecular chemistry'
_journal_page_first 3146
_journal_page_last 3150
_journal_paper_doi 10.1039/c1ob05113j
_journal_volume 9
_journal_year 2011
_chemical_absolute_configuration syn
_chemical_compound_source 'see text'
_chemical_formula_moiety 'C13 H20 O7'
_chemical_formula_sum 'C13 H20 O7'
_chemical_formula_weight 288.29
_chemical_name_systematic ?
_space_group_IT_number 4
_symmetry_cell_setting monoclinic
_symmetry_Int_Tables_number 4
_symmetry_space_group_name_Hall 'P 2yb'
_symmetry_space_group_name_H-M 'P 1 21 1'
_atom_sites_solution_hydrogens geom
_atom_sites_solution_primary direct
_atom_sites_solution_secondary difmap
_cell_angle_alpha 90
_cell_angle_beta 102.925(2)
_cell_angle_gamma 90
_cell_formula_units_Z 2
_cell_length_a 7.8226(2)
_cell_length_b 10.0497(2)
_cell_length_c 9.1628(2)
_cell_measurement_reflns_used 5811
_cell_measurement_temperature 123
_cell_measurement_theta_max 66.6778
_cell_measurement_theta_min 4.3962
_cell_volume 702.08(3)
_computing_cell_refinement
;
CrysAlisPro, Oxford Diffraction Ltd.,
Version 1.171.33.55 (release 05-01-2010 CrysAlis171 .NET)
;
_computing_data_collection
;
CrysAlisPro, Oxford Diffraction Ltd.,
Version 1.171.33.55 (release 05-01-2010 CrysAlis171 .NET)
;
_computing_data_reduction
;
CrysAlisPro, Oxford Diffraction Ltd.,
Version 1.171.33.55 (release 05-01-2010 CrysAlis171 .NET)
;
_computing_molecular_graphics 'PLATON (Spek, 1990)'
_computing_publication_material 'PLATON (Spek, 2003)'
_computing_structure_refinement 'SHELXL-97 (Sheldrick, 1997)'
_computing_structure_solution 'SIR-97 (Altomare, 1999)'
_diffrn_ambient_temperature 123
_diffrn_detector_area_resol_mean 10.5431
_diffrn_measured_fraction_theta_full 0.982
_diffrn_measured_fraction_theta_max 0.982
_diffrn_measurement_details
;
1 omega -98.00 -18.00 1.6000 3.0000
omega____ theta____ kappa____ phi______ frames
- -40.3806 125.0000 -90.0000 50

2 omega 25.00 116.20 1.6000 3.0000
omega____ theta____ kappa____ phi______ frames
- 40.3806 37.0000 -180.0000 57

3 omega 21.00 115.40 1.6000 3.0000
omega____ theta____ kappa____ phi______ frames
- 40.3806 37.0000 90.0000 59

4 omega -77.00 -16.20 1.6000 30.0000
omega____ theta____ kappa____ phi______ frames
- -90.0000 45.0000 120.0000 38

5 omega -119.00 -40.60 1.6000 30.0000
omega____ theta____ kappa____ phi______ frames
- -90.0000 125.0000 -150.0000 49

6 omega -144.00 -12.80 1.6000 30.0000
omega____ theta____ kappa____ phi______ frames
- -90.0000 15.0000 90.0000 82

7 omega 94.00 148.40 1.6000 30.0000
omega____ theta____ kappa____ phi______ frames
- 93.7786 45.0000 -90.0000 34

8 omega 104.80 170.40 1.6000 30.0000
omega____ theta____ kappa____ phi______ frames
- 93.7786 77.0000 0.0000 41

9 omega 65.00 105.00 1.6000 30.0000
omega____ theta____ kappa____ phi______ frames
- 93.7786 77.0000 0.0000 25

10 omega 73.00 161.00 1.6000 30.0000
omega____ theta____ kappa____ phi______ frames
- 93.7786 45.0000 60.0000 55

11 omega 77.80 167.40 1.6000 30.0000
omega____ theta____ kappa____ phi______ frames
- 93.7786 125.0000 -60.0000 56

12 omega -98.00 -18.00 1.6000 3.0000
omega____ theta____ kappa____ phi______ frames
- -40.3806 125.0000 90.0000 50

13 omega -115.00 -11.00 1.6000 3.0000
omega____ theta____ kappa____ phi______ frames
- -40.3806 -66.0000 -16.0000 65

14 omega 7.00 119.00 1.6000 3.0000
omega____ theta____ kappa____ phi______ frames
- 40.3806 77.0000 -90.0000 70

15 omega -165.00 -61.00 1.6000 30.0000
omega____ theta____ kappa____ phi______ frames
- -90.0000 -66.0000 -16.0000 65

16 omega -169.00 -57.00 1.6000 30.0000
omega____ theta____ kappa____ phi______ frames
- -90.0000 -77.0000 -120.0000 70

17 omega 15.00 127.00 1.6000 30.0000
omega____ theta____ kappa____ phi______ frames
- 93.7786 -77.0000 0.0000 70

18 omega 60.00 172.00 1.6000 30.0000
omega____ theta____ kappa____ phi______ frames
- 93.7786 77.0000 90.0000 70

19 omega 60.00 69.60 1.6000 30.0000
omega____ theta____ kappa____ phi______ frames
- 93.7786 77.0000 150.0000 6

;
_diffrn_measurement_device_type 'Goniometer Xcalibur, detector: Ruby (Gemini ultra Mo)'
_diffrn_measurement_method '\w scans'
_diffrn_radiation_monochromator mirror
_diffrn_radiation_probe x-ray
_diffrn_radiation_source 'Enhance (Cu) X-ray Source'
_diffrn_radiation_type CuK\a
_diffrn_radiation_wavelength 1.54184
_diffrn_reflns_av_R_equivalents 0.0245
_diffrn_reflns_av_sigmaI/netI 0.0173
_diffrn_reflns_limit_h_max 8
_diffrn_reflns_limit_h_min -9
_diffrn_reflns_limit_k_max 11
_diffrn_reflns_limit_k_min -11
_diffrn_reflns_limit_l_max 10
_diffrn_reflns_limit_l_min -10
_diffrn_reflns_number 6700
_diffrn_reflns_reduction_process
;
;
_diffrn_reflns_theta_full 66.79
_diffrn_reflns_theta_max 66.79
_diffrn_reflns_theta_min 4.95
_exptl_absorpt_coefficient_mu 0.943
_exptl_absorpt_correction_T_max 0.916
_exptl_absorpt_correction_T_min 0.864
_exptl_absorpt_correction_type analytical
_exptl_absorpt_process_details
;
CrysAlisPro, Oxford Diffraction Ltd.,
Version 1.171.33.42 (release 29-05-2009 CrysAlis171 .NET)
Analytical numeric absorption correction using a multifaceted crystal
model based on expressions derived by R.C. Clark & J.S. Reid.
(Clark, R. C. & Reid, J. S. (1995). Acta Cryst. A51, 887-897)
;
_exptl_crystal_colour colourless
_exptl_crystal_density_diffrn 1.364
_exptl_crystal_density_method 'Not Measured'
_exptl_crystal_description plate
_exptl_crystal_F_000 308
_exptl_crystal_size_max 0.2359
_exptl_crystal_size_mid 0.1897
_exptl_crystal_size_min 0.1102
_refine_diff_density_max 0.238
_refine_diff_density_min -0.150
_refine_diff_density_rms 0.034
_refine_ls_abs_structure_details 'Flack H.D. (1983), Acta Cryst. A39, 876-881'
_refine_ls_abs_structure_Flack 0.06(15)
_refine_ls_extinction_method none
_refine_ls_goodness_of_fit_ref 1.080
_refine_ls_hydrogen_treatment constr
_refine_ls_matrix_type full
_refine_ls_number_parameters 181
_refine_ls_number_reflns 2377
_refine_ls_number_restraints 1
_refine_ls_restrained_S_all 1.080
_refine_ls_R_factor_all 0.0289
_refine_ls_R_factor_gt 0.0282
_refine_ls_shift/su_max 0.000
_refine_ls_shift/su_mean 0.000
_refine_ls_structure_factor_coef Fsqd
_refine_ls_weighting_details 'calc w=1/[\s^2^(Fo^2^)+(0.0459P)^2^+0.1048P] where P=(Fo^2^+2Fc^2^)/3'
_refine_ls_weighting_scheme calc
_refine_ls_wR_factor_gt 0.0739
_refine_ls_wR_factor_ref 0.0742
_reflns_number_gt 2308
_reflns_number_total 2377
_reflns_threshold_expression I>2\s(I)
_cod_data_source_file c1ob05113j.txt
_cod_data_source_block j031
_cod_depositor_comments
;
The following automatic conversions were performed:
'_symmetry_cell_setting' value 'Monoclinic' changed to 'monoclinic'
according to '/home/saulius/struct/CIF-dictionaries/cif_core.dic'
dictionary named 'cif_core.dic' version 2.4.1 from 2010-06-29.

Automatic conversion script
Id: cif_fix_enum 1555 2011-01-17 13:19:09Z saulius 
;
_cod_original_sg_symbol_H-M 'P 21'
_cod_database_code 7151861

loop_
_symmetry_equiv_pos_site_id
_symmetry_equiv_pos_as_xyz
1 x,y,z
2 -x,1/2+y,-z

loop_
_atom_site_aniso_label
_atom_site_aniso_U_11
_atom_site_aniso_U_22
_atom_site_aniso_U_33
_atom_site_aniso_U_23
_atom_site_aniso_U_13
_atom_site_aniso_U_12
O1 0.0438(8) 0.0340(7) 0.0277(6) 0.0022(5) 0.0115(5) -0.0093(6)
O2 0.0340(6) 0.0233(6) 0.0223(6) 0.0002(4) 0.0090(5) -0.0003(4)
O3 0.0367(6) 0.0216(5) 0.0240(5) -0.0008(5) 0.0124(4) -0.0010(5)
O4 0.0251(6) 0.0307(6) 0.0342(6) 0.0027(5) 0.0040(5) -0.0007(5)
O5 0.0318(6) 0.0326(7) 0.0326(6) -0.0011(5) 0.0150(5) -0.0059(5)
O6 0.0250(6) 0.0328(6) 0.0254(6) -0.0011(5) 0.0097(5) 0.0023(5)
O7 0.0312(6) 0.0336(7) 0.0313(6) -0.0005(5) 0.0124(5) -0.0006(5)
C1 0.0244(8) 0.0304(9) 0.0233(8) -0.0014(7) 0.0047(6) -0.0021(6)
C2 0.0264(8) 0.0288(9) 0.0256(8) -0.0029(6) 0.0107(6) -0.0018(7)
C3 0.0259(8) 0.0238(8) 0.0237(7) -0.0018(6) 0.0087(6) -0.0004(6)
C4 0.0258(8) 0.0219(8) 0.0252(8) -0.0003(6) 0.0110(6) 0.0002(6)
C5 0.0270(8) 0.0220(8) 0.0245(8) 0.0000(6) 0.0111(6) 0.0013(6)
C6 0.0249(8) 0.0218(8) 0.0272(8) 0.0001(6) 0.0059(6) 0.0000(6)
C7 0.0284(9) 0.0280(9) 0.0241(8) -0.0043(7) 0.0069(6) 0.0011(6)
C8 0.0312(9) 0.0302(9) 0.0227(7) 0.0013(7) 0.0108(6) 0.0008(7)
C9 0.0277(8) 0.0269(8) 0.0252(8) -0.0018(7) 0.0098(6) -0.0028(6)
C10 0.0284(10) 0.0488(12) 0.0512(11) 0.0064(10) 0.0035(8) -0.0008(9)
C11 0.0404(11) 0.0337(9) 0.0377(10) 0.0038(8) 0.0137(8) -0.0080(8)
C12 0.0275(9) 0.0328(9) 0.0332(9) -0.0030(7) 0.0074(7) 0.0013(7)
C13 0.0395(10) 0.0383(10) 0.0426(11) 0.0013(8) 0.0141(8) -0.0099(8)

loop_
_atom_site_label
_atom_site_type_symbol
_atom_site_thermal_displace_type
_atom_site_fract_x
_atom_site_fract_y
_atom_site_fract_z
_atom_site_occupancy
_atom_site_U_iso_or_equiv
_atom_site_calc_flag
_atom_site_refinement_flags
O1 O Uani 0.92528(17) 0.97837(13) 0.03724(13) 1.000 0.0346(4) . .
O2 O Uani 0.82202(15) 0.92597(11) 0.23752(12) 1.000 0.0261(3) . .
O3 O Uani 0.86698(15) 0.66420(11) 0.52019(12) 1.000 0.0266(3) . .
O4 O Uani 0.48026(16) 0.80092(12) 0.06355(13) 1.000 0.0304(3) . .
O5 O Uani 0.45696(15) 0.63796(12) 0.22959(13) 1.000 0.0311(4) . .
O6 O Uani 1.06642(15) 0.74216(11) 0.38652(12) 1.000 0.0271(3) . .
O7 O Uani 0.68930(15) 0.68963(12) 0.69216(12) 1.000 0.0312(4) . .
C1 C Uani 0.8697(2) 0.89461(17) 0.10834(18) 1.000 0.0261(5) . .
C2 C Uani 0.8421(2) 0.74868(16) 0.07477(19) 1.000 0.0262(5) . .
C3 C Uani 0.7430(2) 0.69829(16) 0.18922(17) 1.000 0.0240(4) . .
C4 C Uani 0.7738(2) 0.80806(15) 0.30923(17) 1.000 0.0235(5) . .
C5 C Uani 0.9212(2) 0.77614(16) 0.44545(18) 1.000 0.0237(5) . .
C6 C Uani 0.9544(2) 0.88399(16) 0.56271(18) 1.000 0.0246(5) . .
C7 C Uani 0.9214(2) 0.83970(16) 0.68811(18) 1.000 0.0267(5) . .
C8 C Uani 0.8607(2) 0.69777(17) 0.67162(18) 1.000 0.0273(5) . .
C9 C Uani 0.5486(2) 0.67871(17) 0.12101(17) 1.000 0.0260(5) . .
C10 C Uani 0.3062(3) 0.7903(2) -0.0267(2) 1.000 0.0437(6) . .
C11 C Uani 0.4699(3) 0.49921(18) 0.2590(2) 1.000 0.0365(6) . .
C12 C Uani 1.2262(2) 0.71962(18) 0.4950(2) 1.000 0.0311(5) . .
C13 C Uani 0.6325(3) 0.5556(2) 0.7003(2) 1.000 0.0394(6) . .
H2A H Uiso 0.95590 0.70210 0.08610 1.000 0.0310 calc R
H2B H Uiso 0.77250 0.73490 -0.02850 1.000 0.0310 calc R
H3 H Uiso 0.79580 0.61280 0.23380 1.000 0.0290 calc R
H4 H Uiso 0.66250 0.82500 0.34270 1.000 0.0280 calc R
H6 H Uiso 0.99370 0.97140 0.54790 1.000 0.0300 calc R
H7 H Uiso 0.93410 0.89060 0.77730 1.000 0.0320 calc R
H8 H Uiso 0.94110 0.63920 0.74460 1.000 0.0330 calc R
H9 H Uiso 0.53290 0.61140 0.03870 1.000 0.0310 calc R
H10A H Uiso 0.22830 0.75410 0.03370 1.000 0.0520 calc R
H10B H Uiso 0.30640 0.73100 -0.11150 1.000 0.0520 calc R
H10C H Uiso 0.26450 0.87860 -0.06400 1.000 0.0520 calc R
H11A H Uiso 0.59330 0.47490 0.29610 1.000 0.0440 calc R
H11B H Uiso 0.42170 0.45010 0.16650 1.000 0.0440 calc R
H11C H Uiso 0.40360 0.47680 0.33460 1.000 0.0440 calc R
H12A H Uiso 1.20940 0.64700 0.56170 1.000 0.0370 calc R
H12B H Uiso 1.25950 0.80080 0.55380 1.000 0.0370 calc R
H12C H Uiso 1.31930 0.69570 0.44380 1.000 0.0370 calc R
H13A H Uiso 0.70970 0.51060 0.78490 1.000 0.0470 calc R
H13B H Uiso 0.63700 0.50910 0.60720 1.000 0.0470 calc R
H13C H Uiso 0.51200 0.55490 0.71430 1.000 0.0470 calc R

loop_
_atom_type_symbol
_atom_type_description
_atom_type_scat_dispersion_real
_atom_type_scat_dispersion_imag
_atom_type_scat_source
O O 0.0492 0.0322 'International Tables Vol C Tables 4.2.6.8 and 6.1.1.4'
H H 0.0000 0.0000 'International Tables Vol C Tables 4.2.6.8 and 6.1.1.4'
C C 0.0181 0.0091 'International Tables Vol C Tables 4.2.6.8 and 6.1.1.4'

loop_
_geom_angle_atom_site_label_1
_geom_angle_atom_site_label_2
_geom_angle_atom_site_label_3
_geom_angle
_geom_angle_site_symmetry_1
_geom_angle_site_symmetry_2
_geom_angle_site_symmetry_3
_geom_angle_publ_flag
C1 O2 C4 110.93(12) . . . yes
C5 O3 C8 110.80(12) . . . yes
C9 O4 C10 112.80(13) . . . yes
C9 O5 C11 113.15(14) . . . yes
C5 O6 C12 115.31(12) . . . yes
C8 O7 C13 112.46(14) . . . yes
O1 C1 O2 120.89(15) . . . yes
O1 C1 C2 128.60(15) . . . yes
O2 C1 C2 110.51(14) . . . yes
C1 C2 C3 104.79(13) . . . no
C2 C3 C4 103.37(13) . . . no
C2 C3 C9 112.08(13) . . . no
C4 C3 C9 111.63(13) . . . no
O2 C4 C3 106.15(12) . . . yes
O2 C4 C5 108.46(12) . . . yes
C3 C4 C5 113.66(13) . . . no
O3 C5 O6 110.18(12) . . . yes
O3 C5 C4 107.77(12) . . . yes
O3 C5 C6 104.28(12) . . . yes
O6 C5 C4 105.29(12) . . . yes
O6 C5 C6 115.06(13) . . . yes
C4 C5 C6 114.11(13) . . . no
C5 C6 C7 110.15(14) . . . no
C6 C7 C8 110.77(14) . . . no
O3 C8 O7 110.90(13) . . . yes
O3 C8 C7 103.98(13) . . . yes
O7 C8 C7 109.49(13) . . . yes
O4 C9 O5 108.03(13) . . . yes
O4 C9 C3 107.73(13) . . . yes
O5 C9 C3 111.50(12) . . . yes
C1 C2 H2A 111.00 . . . no
C1 C2 H2B 111.00 . . . no
C3 C2 H2A 111.00 . . . no
C3 C2 H2B 111.00 . . . no
H2A C2 H2B 109.00 . . . no
C2 C3 H3 110.00 . . . no
C4 C3 H3 110.00 . . . no
C9 C3 H3 110.00 . . . no
O2 C4 H4 109.00 . . . no
C3 C4 H4 109.00 . . . no
C5 C4 H4 110.00 . . . no
C5 C6 H6 125.00 . . . no
C7 C6 H6 125.00 . . . no
C6 C7 H7 125.00 . . . no
C8 C7 H7 125.00 . . . no
O3 C8 H8 111.00 . . . no
O7 C8 H8 111.00 . . . no
C7 C8 H8 111.00 . . . no
O4 C9 H9 110.00 . . . no
O5 C9 H9 110.00 . . . no
C3 C9 H9 110.00 . . . no
O4 C10 H10A 109.00 . . . no
O4 C10 H10B 110.00 . . . no
O4 C10 H10C 109.00 . . . no
H10A C10 H10B 109.00 . . . no
H10A C10 H10C 109.00 . . . no
H10B C10 H10C 109.00 . . . no
O5 C11 H11A 109.00 . . . no
O5 C11 H11B 109.00 . . . no
O5 C11 H11C 109.00 . . . no
H11A C11 H11B 109.00 . . . no
H11A C11 H11C 109.00 . . . no
H11B C11 H11C 109.00 . . . no
O6 C12 H12A 109.00 . . . no
O6 C12 H12B 109.00 . . . no
O6 C12 H12C 109.00 . . . no
H12A C12 H12B 109.00 . . . no
H12A C12 H12C 109.00 . . . no
H12B C12 H12C 109.00 . . . no
O7 C13 H13A 109.00 . . . no
O7 C13 H13B 109.00 . . . no
O7 C13 H13C 110.00 . . . no
H13A C13 H13B 109.00 . . . no
H13A C13 H13C 110.00 . . . no
H13B C13 H13C 109.00 . . . no

loop_
_geom_bond_atom_site_label_1
_geom_bond_atom_site_label_2
_geom_bond_distance
_geom_bond_site_symmetry_1
_geom_bond_site_symmetry_2
_geom_bond_publ_flag
O1 C1 1.204(2) . . yes
O2 C1 1.355(2) . . yes
O2 C4 1.4454(19) . . yes
O3 C5 1.430(2) . . yes
O3 C8 1.4394(19) . . yes
O4 C9 1.395(2) . . yes
O4 C10 1.430(3) . . yes
O5 C9 1.411(2) . . yes
O5 C11 1.420(2) . . yes
O6 C5 1.405(2) . . yes
O6 C12 1.430(2) . . yes
O7 C8 1.397(2) . . yes
O7 C13 1.426(2) . . yes
C1 C2 1.504(2) . . no
C2 C3 1.523(2) . . no
C3 C4 1.538(2) . . no
C3 C9 1.522(2) . . no
C4 C5 1.532(2) . . no
C5 C6 1.507(2) . . no
C6 C7 1.311(2) . . no
C7 C8 1.500(2) . . no
C2 H2A 0.9900 . . no
C2 H2B 0.9900 . . no
C3 H3 1.0000 . . no
C4 H4 1.0000 . . no
C6 H6 0.9500 . . no
C7 H7 0.9500 . . no
C8 H8 1.0000 . . no
C9 H9 1.0000 . . no
C10 H10A 0.9800 . . no
C10 H10B 0.9800 . . no
C10 H10C 0.9800 . . no
C11 H11A 0.9800 . . no
C11 H11B 0.9800 . . no
C11 H11C 0.9800 . . no
C12 H12A 0.9800 . . no
C12 H12B 0.9800 . . no
C12 H12C 0.9800 . . no
C13 H13A 0.9800 . . no
C13 H13B 0.9800 . . no
C13 H13C 0.9800 . . no

loop_
_geom_contact_atom_site_label_1
_geom_contact_atom_site_label_2
_geom_contact_distance
_geom_contact_site_symmetry_1
_geom_contact_site_symmetry_2
_geom_contact_publ_flag
O2 O4 3.0596(17) . . no
O2 O6 2.7863(16) . . no
O3 C6 3.307(2) . 2_746 no
O4 O2 3.0596(17) . . no
O4 C1 3.127(2) . . no
O6 C2 3.000(2) . . no
O6 C1 3.075(2) . . no
O6 O2 2.7863(16) . . no
O7 C11 3.418(2) . 2_656 no
O1 H8 2.6000 . 2_756 no
O1 H2A 2.7700 . 2_755 no
O1 H7 2.5600 . 1_554 no
O2 H8 2.8100 . 2_756 no
O2 H6 2.9000 . . no
O3 H12A 2.6300 . . no
O3 H13B 2.6400 . . no
O3 H6 2.3700 . 2_746 no
O3 H3 2.6100 . . no
O4 H11B 2.8300 . 2_655 no
O4 H4 2.6500 . . no
O4 H2B 2.6900 . . no
O5 H4 2.5400 . . no
O5 H12C 2.5100 . 1_455 no
O5 H10A 2.5200 . . no
O6 H2A 2.7200 . . no
O6 H6 2.8500 . 2_746 no
O6 H3 2.6100 . . no
O7 H2B 2.5400 . 1_556 no
C1 O4 3.127(2) . . no
C1 O6 3.075(2) . . no
C2 O6 3.000(2) . . no
C6 O3 3.307(2) . 2_756 no
C7 C10 3.552(3) . 1_656 no
C7 C12 3.487(2) . . no
C7 C11 3.583(3) . 2_656 no
C8 C12 3.593(2) . . no
C10 C7 3.552(3) . 1_454 no
C11 O7 3.418(2) . 2_646 no
C11 C7 3.583(3) . 2_646 no
C12 C7 3.487(2) . . no
C12 C8 3.593(2) . . no
C1 H8 3.0300 . 2_756 no
C1 H11B 3.0500 . 2_655 no
C3 H11A 2.8100 . . no
C6 H12B 2.5500 . . no
C6 H12A 3.0500 . 2_756 no
C7 H11C 2.8600 . 2_656 no
C8 H2B 3.0000 . 1_556 no
C11 H3 2.8500 . . no
C11 H12C 3.0100 . 1_455 no
C12 H6 3.0100 . 2_746 no
C13 H2B 3.0700 . 1_556 no
H2A O6 2.7200 . . no
H2A H10A 2.3500 . 1_655 no
H2A O1 2.7700 . 2_745 no
H2B O4 2.6900 . . no
H2B O7 2.5400 . 1_554 no
H2B C8 3.0000 . 1_554 no
H2B C13 3.0700 . 1_554 no
H2B H9 2.4400 . . no
H3 O3 2.6100 . . no
H3 O6 2.6100 . . no
H3 C11 2.8500 . . no
H3 H11A 2.2700 . . no
H4 O4 2.6500 . . no
H4 O5 2.5400 . . no
H6 O2 2.9000 . . no
H6 O3 2.3700 . 2_756 no
H6 O6 2.8500 . 2_756 no
H6 C12 3.0100 . 2_756 no
H6 H12A 2.4400 . 2_756 no
H7 O1 2.5600 . 1_556 no
H8 H13A 2.3200 . . no
H8 O1 2.6000 . 2_746 no
H8 O2 2.8100 . 2_746 no
H8 C1 3.0300 . 2_746 no
H9 H2B 2.4400 . . no
H9 H10B 2.3200 . . no
H9 H11B 2.2800 . . no
H10A O5 2.5200 . . no
H10A H2A 2.3500 . 1_455 no
H10B H9 2.3200 . . no
H11A C3 2.8100 . . no
H11A H3 2.2700 . . no
H11A H12B 2.3600 . 2_746 no
H11B H9 2.2800 . . no
H11B O4 2.8300 . 2_645 no
H11B C1 3.0500 . 2_645 no
H11C H12C 2.5600 . 1_455 no
H11C C7 2.8600 . 2_646 no
H12A O3 2.6300 . . no
H12A C6 3.0500 . 2_746 no
H12A H6 2.4400 . 2_746 no
H12B C6 2.5500 . . no
H12B H11A 2.3600 . 2_756 no
H12C O5 2.5100 . 1_655 no
H12C C11 3.0100 . 1_655 no
H12C H11C 2.5600 . 1_655 no
H13A H8 2.3200 . . no
H13B O3 2.6400 . . no

loop_
_geom_hbond_atom_site_label_D
_geom_hbond_atom_site_label_H
_geom_hbond_atom_site_label_A
_geom_hbond_distance_DH
_geom_hbond_distance_HA
_geom_hbond_distance_DA
_geom_hbond_angle_DHA
_geom_hbond_site_symmetry_A
_geom_hbond_publ_flag
C2 H2B O7 0.9900 2.5400 3.492(2) 162.00 1_554 yes
C4 H4 O5 1.0000 2.5400 2.965(2) 105.00 . yes
C6 H6 O3 0.9500 2.3700 3.307(2) 167.00 2_756 yes
C7 H7 O1 0.9500 2.5600 3.483(2) 165.00 1_556 yes
C12 H12C O5 0.9800 2.5100 3.437(2) 158.00 1_655 yes

loop_
_geom_torsion_atom_site_label_1
_geom_torsion_atom_site_label_2
_geom_torsion_atom_site_label_3
_geom_torsion_atom_site_label_4
_geom_torsion
_geom_torsion_site_symmetry_1
_geom_torsion_site_symmetry_2
_geom_torsion_site_symmetry_3
_geom_torsion_site_symmetry_4
_geom_torsion_publ_flag
C4 O2 C1 O1 -175.12(15) . . . . no
C4 O2 C1 C2 4.87(17) . . . . no
C1 O2 C4 C5 106.11(14) . . . . no
C1 O2 C4 C3 -16.39(16) . . . . no
C5 O3 C8 O7 115.81(14) . . . . no
C8 O3 C5 C6 1.53(16) . . . . no
C8 O3 C5 C4 -120.08(13) . . . . no
C5 O3 C8 C7 -1.78(16) . . . . no
C8 O3 C5 O6 125.53(13) . . . . no
C10 O4 C9 C3 169.57(13) . . . . no
C10 O4 C9 O5 -69.85(16) . . . . no
C11 O5 C9 O4 159.69(14) . . . . no
C11 O5 C9 C3 -82.12(17) . . . . no
C12 O6 C5 O3 -69.43(16) . . . . no
C12 O6 C5 C6 48.08(18) . . . . no
C12 O6 C5 C4 174.63(13) . . . . no
C13 O7 C8 C7 -171.21(13) . . . . no
C13 O7 C8 O3 74.61(16) . . . . no
O1 C1 C2 C3 -171.28(17) . . . . no
O2 C1 C2 C3 8.73(17) . . . . no
C1 C2 C3 C9 102.81(15) . . . . no
C1 C2 C3 C4 -17.54(16) . . . . no
C4 C3 C9 O5 -61.85(17) . . . . no
C2 C3 C4 O2 20.65(15) . . . . no
C2 C3 C4 C5 -98.49(15) . . . . no
C9 C3 C4 O2 -100.01(14) . . . . no
C2 C3 C9 O5 -177.27(13) . . . . no
C4 C3 C9 O4 56.52(16) . . . . no
C2 C3 C9 O4 -58.90(16) . . . . no
C9 C3 C4 C5 140.86(14) . . . . no
C3 C4 C5 C6 179.10(13) . . . . no
C3 C4 C5 O6 51.98(16) . . . . no
O2 C4 C5 C6 61.30(17) . . . . no
O2 C4 C5 O3 176.59(11) . . . . no
O2 C4 C5 O6 -65.82(15) . . . . no
C3 C4 C5 O3 -65.61(16) . . . . no
O6 C5 C6 C7 -121.42(15) . . . . no
C4 C5 C6 C7 116.68(16) . . . . no
O3 C5 C6 C7 -0.63(18) . . . . no
C5 C6 C7 C8 -0.47(19) . . . . no
C6 C7 C8 O3 1.38(18) . . . . no
C6 C7 C8 O7 -117.19(15) . . . . no

loop_
_cod_related_entry_id
_cod_related_entry_database
_cod_related_entry_code
1 ChemSpider 30653498
